data_4300628
_journal_name_full 'Inorganic Chemistry'
_journal_paper_doi 10.1021/ic0516818
_journal_year 2006
_chemical_formula_moiety '(C6 N6 Os), 3(C24 H20 P), 6(H2 O) '
_chemical_formula_sum 'C78 H72 N6 O6 Os P3'
_chemical_formula_weight 1472.53
_space_group_IT_number 2
_space_group_name_Hall '-P 1'
_space_group_name_H-M_alt 'P -1'
_symmetry_cell_setting triclinic
_symmetry_space_group_name_Hall '-P 1'
_symmetry_space_group_name_H-M 'P -1'
_cell_angle_alpha 91.4040(10)
_cell_angle_beta 109.3600(10)
_cell_angle_gamma 102.3970(10)
_cell_formula_units_Z 2
_cell_length_a 13.7609(11)
_cell_length_b 16.2275(13)
_cell_length_c 17.0895(14)
_cell_measurement_temperature 298(2)
_cell_volume 3497.4(5)
_diffrn_ambient_temperature 298(2)
_exptl_crystal_density_diffrn 1.398
_cod_database_code 4300628

loop_
_symmetry_equiv_pos_as_xyz
'x, y, z'
'-x, -y, -z'

loop_
_atom_site_label
_atom_site_type_symbol
_atom_site_fract_x
_atom_site_fract_y
_atom_site_fract_z
_atom_site_U_iso_or_equiv
_atom_site_adp_type
_atom_site_occupancy
_atom_site_symmetry_multiplicity
_atom_site_calc_flag
_atom_site_refinement_flags
_atom_site_disorder_assembly
_atom_site_disorder_group
Os1 Os 0.0000 0.5000 0.0000 0.04069(8) Uani 1 2 d S . .
Os2 Os 0.5000 1.0000 0.5000 0.04571(9) Uani 1 2 d S . .
C11 C 0.1221(4) 0.5597(3) -0.0383(3) 0.0462(11) Uani 1 1 d . . .
N11 N 0.1922(4) 0.5928(3) -0.0563(3) 0.0637(12) Uani 1 1 d . . .
C12 C 0.6420(4) 1.0325(3) 0.4800(3) 0.0558(13) Uani 1 1 d . . .
N12 N 0.7216(4) 1.0531(3) 0.4707(3) 0.0728(14) Uani 1 1 d . . .
C21 C 0.0449(4) 0.6012(3) 0.0907(3) 0.0441(11) Uani 1 1 d . . .
N21 N 0.0750(4) 0.6561(3) 0.1421(3) 0.0584(11) Uani 1 1 d . . .
C22 C 0.4440(4) 0.8933(3) 0.4152(4) 0.0581(13) Uani 1 1 d . . .
N22 N 0.4059(4) 0.8347(3) 0.3664(3) 0.0845(16) Uani 1 1 d . . .
C32 C 0.5689(4) 0.9353(3) 0.5961(4) 0.0593(14) Uani 1 1 d . . .
N32 N 0.6104(4) 0.9017(3) 0.6522(4) 0.0875(17) Uani 1 1 d . . .
C31 C 0.1052(4) 0.4437(3) 0.0835(3) 0.0445(11) Uani 1 1 d . . .
N31 N 0.1671(4) 0.4152(3) 0.1301(3) 0.0670(13) Uani 1 1 d . . .
P1A P 0.64768(10) 0.54835(8) 0.37793(8) 0.0458(3) Uani 1 1 d . . .
P1B P 0.24792(10) 0.14043(8) 0.90206(8) 0.0475(3) Uani 1 1 d . . .
P1C P 0.07728(9) 0.76736(8) 0.73758(7) 0.0424(3) Uani 1 1 d . . .
C12A C 0.5233(4) 0.5639(3) 0.3109(3) 0.0546(13) Uani 1 1 d . . .
C22A C 0.5042(5) 0.5741(4) 0.2274(3) 0.0744(17) Uani 1 1 d . . .
H22A H 0.5557 0.5717 0.2039 0.089 Uiso 1 1 calc R . .
C32A C 0.4079(7) 0.5880(4) 0.1797(5) 0.104(3) Uani 1 1 d . . .
H32A H 0.3937 0.5934 0.1232 0.125 Uiso 1 1 calc R . .
C42A C 0.3327(6) 0.5939(4) 0.2140(7) 0.110(3) Uani 1 1 d . . .
H42A H 0.2687 0.6048 0.1813 0.133 Uiso 1 1 calc R . .
C52A C 0.3517(6) 0.5840(5) 0.2957(7) 0.106(3) Uani 1 1 d . . .
H52A H 0.2997 0.5866 0.3186 0.127 Uiso 1 1 calc R . .
C62A C 0.4465(5) 0.5700(4) 0.3449(4) 0.0764(18) Uani 1 1 d . . .
H62A H 0.4594 0.5647 0.4013 0.092 Uiso 1 1 calc R . .
C11A C 0.7454(4) 0.5775(3) 0.3299(3) 0.0490(12) Uani 1 1 d . . .
C21A C 0.7418(5) 0.5257(3) 0.2631(3) 0.0638(15) Uani 1 1 d . . .
H21A H 0.6901 0.4752 0.2447 0.077 Uiso 1 1 calc R . .
C31A C 0.8145(6) 0.5488(5) 0.2239(4) 0.0804(19) Uani 1 1 d . . .
H31A H 0.8124 0.5139 0.1791 0.096 Uiso 1 1 calc R . .
C41A C 0.8899(6) 0.6231(5) 0.2508(5) 0.087(2) Uani 1 1 d . . .
H41A H 0.9381 0.6387 0.2233 0.105 Uiso 1 1 calc R . .
C51A C 0.8959(5) 0.6746(4) 0.3169(4) 0.0769(18) Uani 1 1 d . . .
H51A H 0.9485 0.7246 0.3350 0.092 Uiso 1 1 calc R . .
C61A C 0.8234(4) 0.6524(3) 0.3571(3) 0.0611(14) Uani 1 1 d . . .
H61A H 0.8269 0.6876 0.4022 0.073 Uiso 1 1 calc R . .
C13A C 0.6812(4) 0.6150(3) 0.4721(3) 0.0498(12) Uani 1 1 d . . .
C23A C 0.6735(4) 0.6984(3) 0.4669(4) 0.0664(15) Uani 1 1 d . . .
H23A H 0.6519 0.7189 0.4151 0.080 Uiso 1 1 calc R . .
C33A C 0.6978(5) 0.7512(4) 0.5384(4) 0.0790(18) Uani 1 1 d . . .
H33A H 0.6935 0.8075 0.5353 0.095 Uiso 1 1 calc R . .
C43A C 0.7283(4) 0.7199(5) 0.6142(4) 0.0762(18) Uani 1 1 d . . .
H43A H 0.7448 0.7557 0.6625 0.091 Uiso 1 1 calc R . .
C53A C 0.7351(4) 0.6378(5) 0.6204(4) 0.0783(18) Uani 1 1 d . . .
H53A H 0.7552 0.6176 0.6725 0.094 Uiso 1 1 calc R . .
C63A C 0.7122(4) 0.5850(4) 0.5497(3) 0.0566(13) Uani 1 1 d . . .
H63A H 0.7175 0.5289 0.5537 0.068 Uiso 1 1 calc R . .
C14A C 0.6410(4) 0.4404(3) 0.3992(3) 0.0478(11) Uani 1 1 d . . .
C24A C 0.5486(4) 0.3865(3) 0.3963(4) 0.0759(18) Uani 1 1 d . . .
H24A H 0.4856 0.4043 0.3792 0.091 Uiso 1 1 calc R . .
C34A C 0.5491(5) 0.3057(4) 0.4186(5) 0.099(2) Uani 1 1 d . . .
H34A H 0.4858 0.2690 0.4160 0.119 Uiso 1 1 calc R . .
C44A C 0.6393(5) 0.2788(4) 0.4441(4) 0.0797(18) Uani 1 1 d . . .
H44A H 0.6382 0.2246 0.4609 0.096 Uiso 1 1 calc R . .
C54A C 0.7326(5) 0.3306(4) 0.4456(4) 0.0751(17) Uani 1 1 d . . .
H54A H 0.7950 0.3118 0.4625 0.090 Uiso 1 1 calc R . .
C64A C 0.7326(4) 0.4115(3) 0.4215(3) 0.0661(15) Uani 1 1 d . . .
H64A H 0.7951 0.4466 0.4204 0.079 Uiso 1 1 calc R . .
C11B C 0.2822(4) 0.1371(3) 0.8098(3) 0.0502(12) Uani 1 1 d . . .
C21B C 0.2183(4) 0.0793(3) 0.7422(3) 0.0605(14) Uani 1 1 d . . .
H21B H 0.1544 0.0461 0.7428 0.073 Uiso 1 1 calc R . .
C31B C 0.2488(5) 0.0705(4) 0.6737(3) 0.0715(16) Uani 1 1 d . . .
H31B H 0.2056 0.0312 0.6285 0.086 Uiso 1 1 calc R . .
C41B C 0.3422(5) 0.1194(4) 0.6721(4) 0.0711(16) Uani 1 1 d . . .
H41B H 0.3628 0.1131 0.6261 0.085 Uiso 1 1 calc R . .
C51B C 0.4057(5) 0.1777(4) 0.7386(4) 0.0761(18) Uani 1 1 d . . .
H51B H 0.4689 0.2113 0.7371 0.091 Uiso 1 1 calc R . .
C61B C 0.3765(4) 0.1871(4) 0.8082(4) 0.0664(15) Uani 1 1 d . . .
H61B H 0.4198 0.2266 0.8531 0.080 Uiso 1 1 calc R . .
C12B C 0.2954(4) 0.2468(3) 0.9526(3) 0.0523(12) Uani 1 1 d . . .
C22B C 0.4032(5) 0.2771(3) 0.9903(3) 0.0630(14) Uani 1 1 d . . .
H22B H 0.4484 0.2408 0.9959 0.076 Uiso 1 1 calc R . .
C32B C 0.4439(6) 0.3620(4) 1.0199(4) 0.0832(19) Uani 1 1 d . . .
H32B H 0.5168 0.3831 1.0438 0.100 Uiso 1 1 calc R . .
C42B C 0.3782(8) 0.4144(4) 1.0140(4) 0.093(2) Uani 1 1 d . . .
H42B H 0.4063 0.4715 1.0338 0.112 Uiso 1 1 calc R . .
C52B C 0.2706(7) 0.3842(4) 0.9793(4) 0.086(2) Uani 1 1 d . . .
H52B H 0.2257 0.4202 0.9767 0.103 Uiso 1 1 calc R . .
C62B C 0.2294(5) 0.3002(3) 0.9483(3) 0.0636(15) Uani 1 1 d . . .
H62B H 0.1564 0.2796 0.9243 0.076 Uiso 1 1 calc R . .
C13B C 0.1066(4) 0.1053(3) 0.8710(3) 0.0513(12) Uani 1 1 d . . .
C23B C 0.0422(4) 0.1442(3) 0.8106(3) 0.0633(14) Uani 1 1 d . . .
H23B H 0.0727 0.1900 0.7881 0.076 Uiso 1 1 calc R . .
C33B C -0.0659(5) 0.1163(4) 0.7835(4) 0.0720(16) Uani 1 1 d . . .
H33B H -0.1085 0.1432 0.7433 0.086 Uiso 1 1 calc R . .
C43B C -0.1109(5) 0.0482(4) 0.8164(4) 0.0671(16) Uani 1 1 d . . .
H43B H -0.1842 0.0287 0.7979 0.080 Uiso 1 1 calc R . .
C53B C -0.0483(5) 0.0087(3) 0.8764(4) 0.0658(15) Uani 1 1 d . . .
H53B H -0.0796 -0.0370 0.8986 0.079 Uiso 1 1 calc R . .
C63B C 0.0604(4) 0.0363(3) 0.9039(3) 0.0536(12) Uani 1 1 d . . .
H63B H 0.1026 0.0090 0.9441 0.064 Uiso 1 1 calc R . .
C14B C 0.3090(4) 0.0710(3) 0.9713(3) 0.0484(11) Uani 1 1 d . . .
C24B C 0.3180(4) 0.0801(3) 1.0541(3) 0.0655(15) Uani 1 1 d . . .
H24B H 0.2959 0.1239 1.0741 0.079 Uiso 1 1 calc R . .
C34B C 0.3604(5) 0.0234(4) 1.1075(4) 0.0766(18) Uani 1 1 d . . .
H34B H 0.3656 0.0285 1.1631 0.092 Uiso 1 1 calc R . .
C44B C 0.3944(5) -0.0398(4) 1.0776(5) 0.081(2) Uani 1 1 d . . .
H44B H 0.4242 -0.0768 1.1137 0.097 Uiso 1 1 calc R . .
C54B C 0.3854(4) -0.0496(3) 0.9957(5) 0.0742(17) Uani 1 1 d . . .
H54B H 0.4079 -0.0935 0.9761 0.089 Uiso 1 1 calc R . .
C64B C 0.3427(4) 0.0059(3) 0.9420(4) 0.0634(14) Uani 1 1 d . . .
H64B H 0.3366 -0.0005 0.8862 0.076 Uiso 1 1 calc R . .
C11C C 0.2154(4) 0.7847(3) 0.7499(3) 0.0454(11) Uani 1 1 d . . .
C21C C 0.2673(4) 0.8533(4) 0.7224(3) 0.0658(15) Uani 1 1 d . . .
H21C H 0.2318 0.8938 0.6973 0.079 Uiso 1 1 calc R . .
C31C C 0.3732(5) 0.8617(4) 0.7323(4) 0.0849(19) Uani 1 1 d . . .
H31C H 0.4086 0.9082 0.7137 0.102 Uiso 1 1 calc R . .
C41C C 0.4258(5) 0.8036(5) 0.7685(4) 0.0808(19) Uani 1 1 d . . .
H41C H 0.4966 0.8097 0.7739 0.097 Uiso 1 1 calc R . .
C51C C 0.3756(5) 0.7367(4) 0.7969(4) 0.0767(18) Uani 1 1 d . . .
H51C H 0.4129 0.6976 0.8229 0.092 Uiso 1 1 calc R . .
C61C C 0.2695(4) 0.7249(4) 0.7884(3) 0.0609(14) Uani 1 1 d . . .
H61C H 0.2354 0.6783 0.8078 0.073 Uiso 1 1 calc R . .
C12C C 0.0612(4) 0.7848(3) 0.8363(3) 0.0420(10) Uani 1 1 d . . .
C22C C 0.1478(4) 0.8090(3) 0.9078(3) 0.0525(13) Uani 1 1 d . . .
H22C H 0.2159 0.8183 0.9056 0.063 Uiso 1 1 calc R . .
C32C C 0.1333(4) 0.8194(4) 0.9832(3) 0.0638(15) Uani 1 1 d . . .
H32C H 0.1919 0.8358 1.0318 0.077 Uiso 1 1 calc R . .
C42C C 0.0347(4) 0.8061(3) 0.9872(3) 0.0558(13) Uani 1 1 d . . .
H42C H 0.0259 0.8131 1.0384 0.067 Uiso 1 1 calc R . .
C52C C -0.0521(4) 0.7825(3) 0.9161(3) 0.0561(13) Uani 1 1 d . . .
H52C H -0.1198 0.7743 0.9189 0.067 Uiso 1 1 calc R . .
C62C C -0.0395(4) 0.7708(3) 0.8404(3) 0.0547(13) Uani 1 1 d . . .
H62C H -0.0985 0.7536 0.7922 0.066 Uiso 1 1 calc R . .
C13C C 0.0175(3) 0.6586(3) 0.6967(3) 0.0431(11) Uani 1 1 d . . .
C23C C -0.0152(4) 0.6000(3) 0.7458(3) 0.0559(13) Uani 1 1 d . . .
H23C H -0.0084 0.6173 0.8001 0.067 Uiso 1 1 calc R . .
C33C C -0.0578(4) 0.5161(3) 0.7144(4) 0.0700(16) Uani 1 1 d . . .
H33C H -0.0796 0.4773 0.7480 0.084 Uiso 1 1 calc R . .
C43C C -0.0686(5) 0.4892(4) 0.6369(4) 0.0735(17) Uani 1 1 d . . .
H43C H -0.0966 0.4323 0.6169 0.088 Uiso 1 1 calc R . .
C53C C -0.0375(5) 0.5471(4) 0.5866(4) 0.091(2) Uani 1 1 d . . .
H53C H -0.0459 0.5291 0.5322 0.109 Uiso 1 1 calc R . .
C63C C 0.0056(5) 0.6312(4) 0.6167(3) 0.0757(17) Uani 1 1 d . . .
H63C H 0.0267 0.6697 0.5826 0.091 Uiso 1 1 calc R . .
C14C C 0.0173(4) 0.8369(3) 0.6673(3) 0.0462(11) Uani 1 1 d . . .
C24C C -0.0376(4) 0.8896(3) 0.6893(3) 0.0552(13) Uani 1 1 d . . .
H24C H -0.0389 0.8925 0.7433 0.066 Uiso 1 1 calc R . .
C34C C -0.0907(5) 0.9384(3) 0.6328(4) 0.0682(15) Uani 1 1 d . . .
H34C H -0.1292 0.9724 0.6483 0.082 Uiso 1 1 calc R . .
C44C C -0.0864(5) 0.9362(4) 0.5542(4) 0.0696(16) Uani 1 1 d . . .
H44C H -0.1222 0.9688 0.5159 0.084 Uiso 1 1 calc R . .
C54C C -0.0305(6) 0.8870(4) 0.5315(4) 0.0807(19) Uani 1 1 d . . .
H54C H -0.0272 0.8864 0.4780 0.097 Uiso 1 1 calc R . .
C64C C 0.0221(5) 0.8374(4) 0.5879(3) 0.0723(17) Uani 1 1 d . . .
H64C H 0.0610 0.8042 0.5720 0.087 Uiso 1 1 calc R . .
O1W O 0.6612(4) 0.6559(3) 0.8016(3) 0.1044(15) Uani 1 1 d . . .
O2W O 0.7239(4) 0.8314(3) 0.7918(3) 0.1003(15) Uani 1 1 d . . .
O3W O 0.1156(3) 0.8003(3) 0.4396(3) 0.0987(15) Uani 1 1 d . . .
O4W O 0.3683(3) 0.7396(3) 0.0366(3) 0.0863(13) Uani 1 1 d . . .
O5W O 0.2963(4) 0.7928(3) 0.1755(3) 0.0945(14) Uani 1 1 d . . .
O6W O 0.1887(3) 0.7178(3) 0.3255(3) 0.0791(12) Uani 1 1 d . . .

loop_
_atom_site_aniso_label
_atom_site_aniso_U_11
_atom_site_aniso_U_22
_atom_site_aniso_U_33
_atom_site_aniso_U_23
_atom_site_aniso_U_13
_atom_site_aniso_U_12
Os1 0.04495(16) 0.03534(14) 0.04475(16) 0.00260(11) 0.02039(12) 0.00796(11)
Os2 0.04959(17) 0.03662(15) 0.05515(18) 0.00372(12) 0.02437(14) 0.00898(12)
C11 0.054(3) 0.038(3) 0.052(3) 0.001(2) 0.025(2) 0.010(2)
N11 0.064(3) 0.056(3) 0.077(3) 0.004(2) 0.038(3) 0.004(2)
C12 0.061(3) 0.041(3) 0.070(4) -0.004(2) 0.031(3) 0.009(2)
N12 0.068(3) 0.071(3) 0.085(4) -0.004(3) 0.039(3) 0.008(3)
C21 0.051(3) 0.037(2) 0.048(3) 0.004(2) 0.023(2) 0.009(2)
N21 0.069(3) 0.054(3) 0.053(3) -0.004(2) 0.024(2) 0.012(2)
C22 0.058(3) 0.050(3) 0.070(4) -0.002(3) 0.032(3) 0.004(3)
N22 0.089(4) 0.069(3) 0.095(4) -0.022(3) 0.048(3) -0.004(3)
C32 0.057(3) 0.049(3) 0.072(4) 0.008(3) 0.023(3) 0.009(3)
N32 0.087(4) 0.078(4) 0.094(4) 0.033(3) 0.023(3) 0.023(3)
C31 0.045(3) 0.036(2) 0.055(3) 0.006(2) 0.020(2) 0.012(2)
N31 0.059(3) 0.060(3) 0.080(3) 0.018(3) 0.018(3) 0.018(2)
P1A 0.0433(7) 0.0448(7) 0.0480(7) 0.0025(6) 0.0168(6) 0.0065(5)
P1B 0.0551(8) 0.0428(7) 0.0489(7) 0.0047(6) 0.0224(6) 0.0135(6)
P1C 0.0413(7) 0.0460(7) 0.0407(7) 0.0062(5) 0.0157(5) 0.0089(5)
C12A 0.044(3) 0.043(3) 0.068(4) 0.004(2) 0.008(3) 0.011(2)
C22A 0.083(4) 0.070(4) 0.057(4) -0.003(3) 0.000(3) 0.031(3)
C32A 0.110(6) 0.075(5) 0.088(5) -0.015(4) -0.029(5) 0.043(4)
C42A 0.072(5) 0.049(4) 0.162(9) -0.003(5) -0.027(6) 0.023(3)
C52A 0.053(4) 0.081(5) 0.185(9) 0.023(6) 0.038(5) 0.023(4)
C62A 0.052(4) 0.077(4) 0.107(5) 0.026(4) 0.029(4) 0.025(3)
C11A 0.048(3) 0.051(3) 0.052(3) 0.005(2) 0.021(2) 0.011(2)
C21A 0.078(4) 0.058(3) 0.060(3) 0.001(3) 0.029(3) 0.018(3)
C31A 0.100(5) 0.100(5) 0.074(4) 0.027(4) 0.052(4) 0.054(4)
C41A 0.085(5) 0.122(6) 0.098(5) 0.060(5) 0.064(4) 0.056(5)
C51A 0.057(4) 0.085(4) 0.097(5) 0.036(4) 0.039(4) 0.008(3)
C61A 0.059(3) 0.058(3) 0.064(4) 0.009(3) 0.023(3) 0.007(3)
C13A 0.044(3) 0.056(3) 0.049(3) -0.001(2) 0.019(2) 0.007(2)
C23A 0.077(4) 0.063(4) 0.063(4) -0.002(3) 0.032(3) 0.014(3)
C33A 0.079(4) 0.077(4) 0.082(5) -0.013(4) 0.035(4) 0.009(3)
C43A 0.051(3) 0.110(5) 0.063(4) -0.029(4) 0.022(3) 0.011(3)
C53A 0.057(4) 0.132(6) 0.046(3) -0.003(4) 0.017(3) 0.026(4)
C63A 0.046(3) 0.076(4) 0.051(3) 0.005(3) 0.018(2) 0.018(3)
C14A 0.044(3) 0.046(3) 0.052(3) 0.005(2) 0.017(2) 0.008(2)
C24A 0.052(3) 0.055(3) 0.129(6) 0.019(3) 0.042(4) 0.011(3)
C34A 0.071(4) 0.060(4) 0.182(8) 0.023(5) 0.069(5) 0.007(3)
C44A 0.093(5) 0.057(4) 0.099(5) 0.018(3) 0.046(4) 0.017(4)
C54A 0.065(4) 0.074(4) 0.087(4) 0.024(3) 0.020(3) 0.026(3)
C64A 0.052(3) 0.055(3) 0.084(4) 0.015(3) 0.019(3) 0.005(3)
C11B 0.060(3) 0.044(3) 0.050(3) 0.000(2) 0.026(3) 0.008(2)
C21B 0.067(4) 0.053(3) 0.056(3) -0.001(3) 0.026(3) -0.002(3)
C31B 0.096(5) 0.060(4) 0.054(3) -0.003(3) 0.029(3) 0.006(3)
C41B 0.098(5) 0.068(4) 0.058(4) 0.003(3) 0.042(3) 0.018(3)
C51B 0.075(4) 0.076(4) 0.090(5) 0.002(4) 0.055(4) 0.003(3)
C61B 0.064(4) 0.063(3) 0.064(4) -0.012(3) 0.024(3) -0.004(3)
C12B 0.079(4) 0.039(3) 0.048(3) 0.006(2) 0.031(3) 0.016(3)
C22B 0.075(4) 0.051(3) 0.057(3) -0.002(3) 0.017(3) 0.012(3)
C32B 0.105(5) 0.065(4) 0.069(4) -0.003(3) 0.028(4) 0.001(4)
C42B 0.161(8) 0.049(4) 0.072(5) -0.003(3) 0.049(5) 0.016(5)
C52B 0.152(7) 0.058(4) 0.077(4) 0.014(3) 0.062(5) 0.048(4)
C62B 0.096(4) 0.057(3) 0.054(3) 0.010(3) 0.040(3) 0.029(3)
C13B 0.058(3) 0.051(3) 0.050(3) 0.009(2) 0.026(3) 0.014(2)
C23B 0.066(4) 0.063(4) 0.068(4) 0.022(3) 0.028(3) 0.021(3)
C33B 0.068(4) 0.079(4) 0.073(4) 0.011(3) 0.020(3) 0.032(3)
C43B 0.057(4) 0.066(4) 0.081(4) -0.004(3) 0.028(3) 0.013(3)
C53B 0.075(4) 0.054(3) 0.080(4) 0.003(3) 0.046(3) 0.010(3)
C63B 0.066(3) 0.051(3) 0.052(3) 0.010(2) 0.026(3) 0.021(3)
C14B 0.047(3) 0.044(3) 0.056(3) 0.009(2) 0.017(2) 0.013(2)
C24B 0.073(4) 0.057(3) 0.064(4) 0.013(3) 0.023(3) 0.012(3)
C34B 0.069(4) 0.081(4) 0.074(4) 0.034(4) 0.020(3) 0.010(3)
C44B 0.058(4) 0.063(4) 0.109(6) 0.033(4) 0.011(4) 0.011(3)
C54B 0.056(4) 0.048(3) 0.112(5) 0.011(3) 0.019(4) 0.015(3)
C64B 0.057(3) 0.052(3) 0.081(4) 0.004(3) 0.024(3) 0.012(3)
C11C 0.041(3) 0.049(3) 0.044(3) 0.006(2) 0.015(2) 0.006(2)
C21C 0.057(3) 0.064(4) 0.079(4) 0.016(3) 0.029(3) 0.009(3)
C31C 0.057(4) 0.094(5) 0.098(5) 0.016(4) 0.035(4) -0.009(3)
C41C 0.045(3) 0.108(6) 0.088(5) 0.000(4) 0.027(3) 0.010(4)
C51C 0.050(3) 0.085(5) 0.083(4) 0.008(4) 0.004(3) 0.022(3)
C61C 0.048(3) 0.065(3) 0.067(4) 0.017(3) 0.016(3) 0.014(3)
C12C 0.051(3) 0.039(2) 0.036(2) 0.0075(19) 0.016(2) 0.010(2)
C22C 0.046(3) 0.057(3) 0.050(3) 0.002(2) 0.012(2) 0.008(2)
C32C 0.056(3) 0.084(4) 0.042(3) -0.002(3) 0.009(3) 0.012(3)
C42C 0.081(4) 0.049(3) 0.042(3) 0.006(2) 0.028(3) 0.013(3)
C52C 0.054(3) 0.062(3) 0.058(3) 0.001(3) 0.029(3) 0.010(3)
C62C 0.048(3) 0.066(3) 0.047(3) -0.002(2) 0.016(2) 0.008(2)
C13C 0.039(3) 0.048(3) 0.041(3) -0.002(2) 0.014(2) 0.008(2)
C23C 0.061(3) 0.051(3) 0.051(3) 0.007(2) 0.012(3) 0.014(2)
C33C 0.075(4) 0.049(3) 0.077(4) 0.013(3) 0.016(3) 0.012(3)
C43C 0.065(4) 0.056(4) 0.091(5) -0.014(3) 0.020(4) 0.011(3)
C53C 0.086(5) 0.091(5) 0.099(5) -0.037(4) 0.050(4) 0.004(4)
C63C 0.091(4) 0.074(4) 0.064(4) -0.011(3) 0.047(3) -0.007(3)
C14C 0.047(3) 0.049(3) 0.044(3) 0.010(2) 0.016(2) 0.013(2)
C24C 0.064(3) 0.053(3) 0.048(3) 0.004(2) 0.017(3) 0.015(3)
C34C 0.081(4) 0.056(3) 0.069(4) 0.010(3) 0.020(3) 0.027(3)
C44C 0.079(4) 0.071(4) 0.056(4) 0.023(3) 0.015(3) 0.024(3)
C54C 0.110(5) 0.099(5) 0.054(4) 0.029(3) 0.038(4) 0.048(4)
C64C 0.094(4) 0.091(4) 0.052(3) 0.026(3) 0.034(3) 0.048(4)
O1W 0.099(3) 0.115(4) 0.100(3) 0.047(3) 0.023(3) 0.041(3)
O2W 0.111(4) 0.120(4) 0.067(3) 0.000(3) 0.013(3) 0.052(3)
O3W 0.073(3) 0.111(4) 0.106(4) -0.023(3) 0.030(3) 0.015(3)
O4W 0.065(3) 0.084(3) 0.104(3) 0.015(3) 0.026(2) 0.010(2)
O5W 0.097(3) 0.100(3) 0.083(3) 0.021(3) 0.035(3) 0.010(3)
O6W 0.086(3) 0.079(3) 0.076(3) -0.001(2) 0.041(2) 0.009(2)

loop_
_geom_bond_atom_site_label_1
_geom_bond_atom_site_label_2
_geom_bond_distance
_geom_bond_site_symmetry_2
_geom_bond_publ_flag
Os1 C31 2.056(5) 2_565 ?
Os1 C31 2.056(5) . ?
Os1 C11 2.063(5) . ?
Os1 C11 2.063(5) 2_565 ?
Os1 C21 2.070(5) 2_565 ?
Os1 C21 2.070(5) . ?
Os2 C32 2.044(6) . ?
Os2 C32 2.044(6) 2_676 ?
Os2 C12 2.054(5) 2_676 ?
Os2 C12 2.054(5) . ?
Os2 C22 2.063(5) . ?
Os2 C22 2.063(5) 2_676 ?
C11 N11 1.137(6) . ?
C12 N12 1.141(6) . ?
C21 N21 1.139(6) . ?
C22 N22 1.154(6) . ?
C32 N32 1.157(6) . ?
C31 N31 1.145(6) . ?
P1A C13A 1.783(5) . ?
P1A C14A 1.787(5) . ?
P1A C11A 1.784(5) . ?
P1A C12A 1.790(5) . ?
P1B C14B 1.786(5) . ?
P1B C13B 1.792(5) . ?
P1B C11B 1.792(5) . ?
P1B C12B 1.795(5) . ?
P1C C14C 1.790(5) . ?
P1C C13C 1.793(5) . ?
P1C C12C 1.796(4) . ?
P1C C11C 1.800(5) . ?
C12A C62A 1.384(7) . ?
C12A C22A 1.384(7) . ?
C22A C32A 1.376(8) . ?
C22A H22A 0.9300 . ?
C32A C42A 1.365(11) . ?
C32A H32A 0.9300 . ?
C42A C52A 1.353(11) . ?
C42A H42A 0.9300 . ?
C52A C62A 1.367(9) . ?
C52A H52A 0.9300 . ?
C62A H62A 0.9300 . ?
C11A C21A 1.382(7) . ?
C11A C61A 1.389(7) . ?
C21A C31A 1.374(8) . ?
C21A H21A 0.9300 . ?
C31A C41A 1.363(9) . ?
C31A H31A 0.9300 . ?
C41A C51A 1.359(9) . ?
C41A H41A 0.9300 . ?
C51A C61A 1.381(7) . ?
C51A H51A 0.9300 . ?
C61A H61A 0.9300 . ?
C13A C23A 1.383(7) . ?
C13A C63A 1.387(6) . ?
C23A C33A 1.376(7) . ?
C23A H23A 0.9300 . ?
C33A C43A 1.368(8) . ?
C33A H33A 0.9300 . ?
C43A C53A 1.361(8) . ?
C43A H43A 0.9300 . ?
C53A C63A 1.370(7) . ?
C53A H53A 0.9300 . ?
C63A H63A 0.9300 . ?
C14A C24A 1.364(6) . ?
C14A C64A 1.379(7) . ?
C24A C34A 1.375(8) . ?
C24A H24A 0.9300 . ?
C34A C44A 1.343(9) . ?
C34A H34A 0.9300 . ?
C44A C54A 1.368(8) . ?
C44A H44A 0.9300 . ?
C54A C64A 1.385(7) . ?
C54A H54A 0.9300 . ?
C64A H64A 0.9300 . ?
C11B C21B 1.381(7) . ?
C11B C61B 1.384(7) . ?
C21B C31B 1.382(7) . ?
C21B H21B 0.9300 . ?
C31B C41B 1.368(8) . ?
C31B H31B 0.9300 . ?
C41B C51B 1.373(8) . ?
C41B H41B 0.9300 . ?
C51B C61B 1.390(7) . ?
C51B H51B 0.9300 . ?
C61B H61B 0.9300 . ?
C12B C62B 1.371(7) . ?
C12B C22B 1.376(7) . ?
C22B C32B 1.383(8) . ?
C22B H22B 0.9300 . ?
C32B C42B 1.351(9) . ?
C32B H32B 0.9300 . ?
C42B C52B 1.370(9) . ?
C42B H42B 0.9300 . ?
C52B C62B 1.376(8) . ?
C52B H52B 0.9300 . ?
C62B H62B 0.9300 . ?
C13B C23B 1.385(7) . ?
C13B C63B 1.391(6) . ?
C23B C33B 1.370(7) . ?
C23B H23B 0.9300 . ?
C33B C43B 1.374(8) . ?
C33B H33B 0.9300 . ?
C43B C53B 1.374(8) . ?
C43B H43B 0.9300 . ?
C53B C63B 1.377(7) . ?
C53B H53B 0.9300 . ?
C63B H63B 0.9300 . ?
C14B C24B 1.379(7) . ?
C14B C64B 1.387(6) . ?
C24B C34B 1.392(7) . ?
C24B H24B 0.9300 . ?
C34B C44B 1.368(9) . ?
C34B H34B 0.9300 . ?
C44B C54B 1.367(8) . ?
C44B H44B 0.9300 . ?
C54B C64B 1.381(7) . ?
C54B H54B 0.9300 . ?
C64B H64B 0.9300 . ?
C11C C21C 1.370(6) . ?
C11C C61C 1.395(7) . ?
C21C C31C 1.386(7) . ?
C21C H21C 0.9300 . ?
C31C C41C 1.350(8) . ?
C31C H31C 0.9300 . ?
C41C C51C 1.348(8) . ?
C41C H41C 0.9300 . ?
C51C C61C 1.388(7) . ?
C51C H51C 0.9300 . ?
C61C H61C 0.9300 . ?
C12C C22C 1.371(6) . ?
C12C C62C 1.380(6) . ?
C22C C32C 1.379(7) . ?
C22C H22C 0.9300 . ?
C32C C42C 1.352(7) . ?
C32C H32C 0.9300 . ?
C42C C52C 1.367(7) . ?
C42C H42C 0.9300 . ?
C52C C62C 1.375(6) . ?
C52C H52C 0.9300 . ?
C62C H62C 0.9300 . ?
C13C C23C 1.384(6) . ?
C13C C63C 1.374(6) . ?
C23C C33C 1.379(7) . ?
C23C H23C 0.9300 . ?
C33C C43C 1.335(8) . ?
C33C H33C 0.9300 . ?
C43C C53C 1.383(9) . ?
C43C H43C 0.9300 . ?
C53C C63C 1.376(8) . ?
C53C H53C 0.9300 . ?
C63C H63C 0.9300 . ?
C14C C24C 1.375(6) . ?
C14C C64C 1.381(6) . ?
C24C C34C 1.383(7) . ?
C24C H24C 0.9300 . ?
C34C C44C 1.365(7) . ?
C34C H34C 0.9300 . ?
C44C C54C 1.352(8) . ?
C44C H44C 0.9300 . ?
C54C C64C 1.388(8) . ?
C54C H54C 0.9300 . ?
C64C H64C 0.9300 . ?
